data_1558503
loop_
_publ_author_name
'Larsen, Sine'
'Teuber, Lene'

_publ_section_title
;
 Crystal Structure of Diethyl 1,2,3,4-Tetrathiepane-6,6-dicarboxylate and
 Structural Aspects of S4-Containing Ring Systems
;
_journal_name_full 'Acta Chemica Scandinavica'
_journal_page_first 652
_journal_page_last 656
_journal_paper_doi 10.3891/acta.chem.scand.48-0652
_journal_volume 48
_journal_year 1994
_chemical_formula_sum 'C9 H14 O4 S4'
_chemical_formula_weight 314.47
_chemical_name_common
;
Diethyl 1,2,3,4-Tetrathiepane-6,6-dicarboxylate
;
_space_group_IT_number 61
_space_group_name_Hall '-P 2ac 2ab'
_space_group_name_H-M_alt 'P b c a'
_symmetry_cell_setting orthorhombic
_symmetry_Int_Tables_number 61
_symmetry_space_group_name_Hall '-P 2ac 2ab'
_symmetry_space_group_name_H-M 'P b c a'
_cell_angle_alpha 90.
_cell_angle_beta 90.
_cell_angle_gamma 90.
_cell_formula_units_Z 8
_cell_length_a 20.351(3)
_cell_length_b 14.773(3)
_cell_length_c 9.3588(14)
_cell_volume 2813.7(8)
_diffrn_ambient_temperature 110
_diffrn_radiation_probe x-ray
_diffrn_radiation_type CuK\a
_diffrn_radiation_wavelength 1.54184
_exptl_absorpt_coefficient_mu 6.155
_exptl_crystal_density_diffrn 1.485
_refine_ls_goodness_of_fit_ref 2.2
_refine_ls_number_parameters 154
_refine_ls_number_reflns 2159
_refine_ls_R_factor_gt 0.060
_refine_ls_wR_factor_gt 0.087
_cod_data_source_file Acta-Chem-Scand-1994-48-652.cif
_cod_data_source_block 1
_cod_depositor_comments
;
z coordinate of C23 changed from -.352 in table 2
of the original paper to -.0352 (guessed...)
;
_cod_database_code 1558503

loop_
_space_group_symop_id
_space_group_symop_operation_xyz
1 x,y,z
2 1/2-x,-y,1/2+z
3 1/2+x,1/2-y,-z
4 -x,1/2+y,1/2-z
5 -x,-y,-z
6 1/2+x,y,1/2-z
7 1/2-x,1/2+y,z
8 x,1/2-y,1/2+z

loop_
_atom_site_label
_atom_site_type_symbol
_atom_site_thermal_displace_type
_atom_site_fract_x
_atom_site_fract_y
_atom_site_fract_z
_atom_site_occupancy
_atom_site_U_iso_or_equiv
_atom_site_calc_flag
_atom_site_refinement_flags
_atom_site_disorder_assembly
_atom_site_disorder_group
S11 S Uiso 0.72964(6) 0.29013(8) 0.21490(10) 1.000 0.0250(3) . . . .
S12 S Uiso 0.74933(6) 0.16733(8) 0.30530(10) 1.000 0.0300(3) . . . .
S21 S Uiso 0.90369(6) 0.21851(8) 0.27570(10) 1.000 0.0274(3) . . . .
S22 S Uiso 0.83516(7) 0.12653(8) 0.20650(10) 1.000 0.0313(3) . . . .
O11 O Uiso 0.9472(2) 0.4116(3) 0.3738(4) 1.000 0.0329(9) . . . .
O12 O Uiso 0.8634(2) 0.5097(2) 0.4021(3) 1.000 0.0233(6) . . . .
O21 O Uiso 0.7754(2) 0.4779(2) 0.0796(4) 1.000 0.0274(8) . . . .
O22 O Uiso 0.8847(2) 0.5022(2) 0.0727(3) 1.000 0.0271(8) . . . .
C1 C Uiso 0.8477(2) 0.3928(3) 0.2359(4) 1.000 0.0187(9) . . . .
C11 C Uiso 0.7845(2) 0.3641(3) 0.3155(5) 1.000 0.0205(9) . . . .
C12 C Uiso 0.8930(2) 0.4391(3) 0.3439(4) 1.000 0.0204(9) . . . .
C13 C Uiso 0.8991(2) 0.5637(3) 0.5055(5) 1.000 0.0305(11) . . . .
C14 C Uiso 0.9293(3) 0.6442(4) 0.4368(8) 1.000 0.0595(13) . . . .
C21 C Uiso 0.8848(2) 0.3152(3) 0.1615(5) 1.000 0.0242(10) . . . .
C22 C Uiso 0.8301(2) 0.4632(3) 0.1217(4) 1.000 0.0205(9) . . . .
C23 C Uiso 0.8757(2) 0.5722(3) -0.0352(5) 1.000 0.0266(10) . . . .
C24 C Uiso 0.9430(3) 0.6019(4) -0.0791(6) 1.000 0.0380(13) . . . .

loop_
_atom_type_symbol
_atom_type_description
_atom_type_scat_dispersion_real
_atom_type_scat_dispersion_imag
_atom_type_scat_source
C C 0.0181 0.0091 ' International Tables Vol C Tables 4.2.6.8 and 6.1.1.4'
O O 0.0492 0.0322 ' International Tables Vol C Tables 4.2.6.8 and 6.1.1.4'
S S 0.3331 0.5567 ' International Tables Vol C Tables 4.2.6.8 and 6.1.1.4'

loop_
_geom_angle_atom_site_label_1
_geom_angle_atom_site_label_2
_geom_angle_atom_site_label_3
_geom_angle
_geom_angle_site_symmetry_1
_geom_angle_site_symmetry_2
_geom_angle_site_symmetry_3
_geom_angle_publ_flag
S12 S11 C11 101.44(15) . . . yes
S11 S12 S22 103.87(7) . . . yes
S22 S21 C21 100.97(15) . . . yes
S12 S22 S21 103.90(7) . . . yes
C12 O12 C13 118.8(4) . . . yes
C22 O22 C23 116.1(4) . . . yes
C11 C1 C12 107.8(3) . . . no
C11 C1 C21 115.0(4) . . . no
C11 C1 C22 109.1(3) . . . no
C12 C1 C21 109.7(3) . . . no
C12 C1 C22 107.3(3) . . . no
C21 C1 C22 107.7(3) . . . no
S11 C11 C1 115.1(3) . . . yes
O11 C12 O12 125.9(4) . . . yes
O11 C12 C1 123.6(4) . . . yes
O12 C12 C1 110.5(4) . . . yes
O12 C13 C14 111.1(4) . . . yes
S21 C21 C1 114.9(3) . . . yes
O21 C22 O22 125.6(4) . . . yes
O21 C22 C1 124.6(4) . . . yes
O22 C22 C1 109.8(3) . . . yes
O22 C23 C24 106.5(4) . . . yes

loop_
_geom_bond_atom_site_label_1
_geom_bond_atom_site_label_2
_geom_bond_distance
_geom_bond_site_symmetry_1
_geom_bond_site_symmetry_2
_geom_bond_publ_flag
S11 S12 2.0414(17) . . yes
S11 C11 1.824(5) . . yes
S12 S22 2.0662(18) . . yes
S21 S22 2.0520(18) . . yes
S21 C21 1.825(5) . . yes
O11 C12 1.208(6) . . yes
O12 C12 1.322(5) . . yes
O12 C13 1.449(6) . . yes
O21 C22 1.201(6) . . yes
O22 C22 1.333(6) . . yes
O22 C23 1.457(5) . . yes
C1 C11 1.546(6) . . no
C1 C12 1.530(6) . . no
C1 C21 1.539(6) . . no
C1 C22 1.534(6) . . no
C13 C14 1.485(8) . . no
C23 C24 1.496(7) . . no

loop_
_geom_torsion_atom_site_label_1
_geom_torsion_atom_site_label_2
_geom_torsion_atom_site_label_3
_geom_torsion_atom_site_label_4
_geom_torsion
_geom_torsion_site_symmetry_1
_geom_torsion_site_symmetry_2
_geom_torsion_site_symmetry_3
_geom_torsion_site_symmetry_4
_geom_torsion_publ_flag
C11 S11 S12 S22 -80.37(15) . . . . no
S12 S11 C11 C1 102.8(3) . . . . no
S11 S12 S22 S21 66.10(7) . . . . no
C21 S21 S22 S12 -78.50(15) . . . . no
S22 S21 C21 C1 104.5(3) . . . . no
C13 O12 C12 O11 3.8(6) . . . . no
C13 O12 C12 C1 -178.8(3) . . . . no
C12 O12 C13 C14 96.5(5) . . . . no
C23 O22 C22 O21 3.8(6) . . . . no
C23 O22 C22 C1 -178.9(3) . . . . no
C22 O22 C23 C24 -176.9(4) . . . . no
C21 C1 C11 S11 -47.1(4) . . . . no
C22 C1 C11 S11 74.0(4) . . . . no
C12 C1 C11 S11 -169.7(3) . . . . no
C22 C1 C21 S21 -174.5(3) . . . . no
C11 C1 C22 O21 -15.4(6) . . . . no
C11 C1 C22 O22 167.3(3) . . . . no
C12 C1 C22 O21 -132.0(4) . . . . no
C12 C1 C22 O22 50.7(4) . . . . no
C21 C1 C22 O21 110.0(5) . . . . no
C21 C1 C22 O22 -67.3(4) . . . . no
C11 C1 C12 O11 119.2(5) . . . . no
C11 C1 C12 O12 -58.3(4) . . . . no
C21 C1 C12 O11 -6.7(6) . . . . no
C21 C1 C12 O12 175.9(3) . . . . no
C22 C1 C12 O11 -123.4(5) . . . . no
C22 C1 C12 O12 59.1(4) . . . . no
C11 C1 C21 S21 -52.6(4) . . . . no
C12 C1 C21 S21 69.0(4) . . . . no
